data_4516733
loop_
_publ_author_name
'Ono, Takashi'
'Qu, Shuanglin'
'Gimbert-Suri\~nach, Carolina'
'Johnson, Michelle A.'
'Marell, Daniel J.'
'Benet-Buchholz, Jordi'
'Cramer, Christopher J.'
'Llobet, Antoni'

_publ_section_title
;
 Hydrogenative Carbon Dioxide Reduction Catalyzed by Mononuclear Ruthenium
 Polypyridyl Complexes: Discerning between Electronic and Steric Effects
;
_journal_issue 9
_journal_name_full 'ACS Catalysis'
_journal_page_first 5932
_journal_paper_doi 10.1021/acscatal.7b00603
_journal_volume 7
_journal_year 2017
_chemical_formula_sum 'C31 H26 Cl3 N7 Ru'
_chemical_formula_weight 704.01
_space_group_IT_number 14
_space_group_name_Hall '-P 2ybc'
_space_group_name_H-M_alt 'P 1 21/c 1'
_symmetry_cell_setting monoclinic
_symmetry_space_group_name_H-M 'P 1 21/c 1'
_atom_sites_solution_hydrogens geom
_audit_creation_method SHELXL-2014/7
_cell_angle_alpha 90
_cell_angle_beta 92.380(5)
_cell_angle_gamma 90
_cell_formula_units_Z 4
_cell_length_a 10.3114(15)
_cell_length_b 14.828(2)
_cell_length_c 18.855(3)
_cell_measurement_reflns_used 9689
_cell_measurement_temperature 100(2)
_cell_measurement_theta_max 30.19
_cell_measurement_theta_min 2.41
_cell_volume 2880.4(7)
_computing_cell_refinement 'Bruker APEX3 v2015.9-0'
_computing_data_collection 'Bruker APEX3 v2015.9-0'
_computing_data_reduction 'Bruker SAINT V8.35A'
_computing_molecular_graphics
;
 SHELXle: C.B. Huebschle, G.M. Sheldrick & B. Dittrich
 J.Appl.Cryst. (2011) 44, 1281-1284.
;
_computing_publication_material 'XCIF, SHELXL-2014/7 (Sheldrick, 2014)'
_computing_structure_refinement 'SHELXL-2014/7 (Sheldrick, 2014)'
_computing_structure_solution 'SHELXT V2014/4 (Sheldrick 2014)'
_diffrn_ambient_temperature 100(2)
_diffrn_detector_area_resol_mean 512
_diffrn_detector_type '4K CCD area detector APEX II'
_diffrn_measured_fraction_theta_full 0.999
_diffrn_measured_fraction_theta_max 0.904
_diffrn_measurement_device_type 'APEX DUO Kappa 4-axis goniometer'
_diffrn_measurement_method
;
 Fullsphere data collection, phi and omega scans
;
_diffrn_measurement_specimen_support 'magnetic support with MicroMount'
_diffrn_radiation_monochromator 'Quazar MX Multilayer Optics'
_diffrn_radiation_type MoK\a
_diffrn_radiation_wavelength 0.71073
_diffrn_reflns_av_R_equivalents 0.0374
_diffrn_reflns_av_unetI/netI 0.0283
_diffrn_reflns_Laue_measured_fraction_full 0.999
_diffrn_reflns_Laue_measured_fraction_max 0.904
_diffrn_reflns_limit_h_max 14
_diffrn_reflns_limit_h_min -14
_diffrn_reflns_limit_k_max 21
_diffrn_reflns_limit_k_min -19
_diffrn_reflns_limit_l_max 24
_diffrn_reflns_limit_l_min -26
_diffrn_reflns_number 40554
_diffrn_reflns_point_group_measured_fraction_full 0.999
_diffrn_reflns_point_group_measured_fraction_max 0.904
_diffrn_reflns_theta_full 27.500
_diffrn_reflns_theta_max 30.426
_diffrn_reflns_theta_min 1.977
_diffrn_source 'Microfocus source E025 IuS'
_diffrn_source_current 0.6
_diffrn_source_power 50
_diffrn_source_size '0.2 mm x 0.2 mm fine focus'
_diffrn_source_type 'Bruker APEX DUO'
_exptl_absorpt_coefficient_mu 0.859
_exptl_absorpt_correction_T_max 0.958
_exptl_absorpt_correction_T_min 0.876
_exptl_absorpt_correction_type multi-scan
_exptl_absorpt_process_details
; 
 SADABS Version 2008/1 Bruker-Nonius
 Blessing, Acta Cryst. (1995) A51 33-38
;
_exptl_crystal_colour black
_exptl_crystal_density_diffrn 1.623
_exptl_crystal_description plate
_exptl_crystal_F_000 1424
_exptl_crystal_size_max 0.20
_exptl_crystal_size_mid 0.12
_exptl_crystal_size_min 0.05
_refine_diff_density_max 1.421
_refine_diff_density_min -1.207
_refine_diff_density_rms 0.077
_refine_ls_extinction_method none
_refine_ls_goodness_of_fit_ref 1.037
_refine_ls_hydrogen_treatment constr
_refine_ls_matrix_type full
_refine_ls_number_parameters 381
_refine_ls_number_reflns 7889
_refine_ls_number_restraints 0
_refine_ls_restrained_S_all 1.037
_refine_ls_R_factor_all 0.0315
_refine_ls_R_factor_gt 0.0272
_refine_ls_shift/su_max 0.001
_refine_ls_shift/su_mean 0.000
_refine_ls_structure_factor_coef Fsqd
_refine_ls_weighting_details 'w=1/[\s^2^(Fo^2^)+(0.0252P)^2^+2.9636P] where P=(Fo^2^+2Fc^2^)/3'
_refine_ls_weighting_scheme calc
_refine_ls_wR_factor_gt 0.0636
_refine_ls_wR_factor_ref 0.0661
_reflns_Friedel_coverage 0.000
_reflns_number_gt 7085
_reflns_number_total 7889
_reflns_threshold_expression 'I > 2\s(I)'
_cod_data_source_file cs7b00603_si_002.cif
_cod_data_source_block mo_TO1454_0m
_cod_depositor_comments
;
The following automatic conversions were performed:

data item '_exptl_absorpt_correction_type' value 'Multi-scan' was
changed to 'multi-scan' in accordance with the
/home/saulius/struct/COD-crude-data/automatic-downloads/DataCite-retrospective/ACS/depositions/lib/dictionaries/cif_core.dic
dictionary named 'cif_core.dic' version 2.4.2 last updated on
2011-04-26.

data item '_symmetry_cell_setting' value 'Monoclinic' was changed to
'monoclinic' in accordance with the
/home/saulius/struct/COD-crude-data/automatic-downloads/DataCite-retrospective/ACS/depositions/lib/dictionaries/cif_core.dic
dictionary named 'cif_core.dic' version 2.4.2 last updated on
2011-04-26.

Automatic conversion script
Id: cif_fix_values 6909 2019-04-08 15:41:33Z antanas 
;
_cod_original_cell_volume 2880.5(7)
_cod_original_sg_symbol_H-M P2(1)/c
_cod_database_code 4516733
_shelx_shelxl_version_number 2014/7
_shelx_space_group_comment
;
The symmetry employed for this shelxl refinement is uniquely defined
by the following loop, which should always be used as a source of
symmetry information in preference to the above space-group names.
They are only intended as comments.
;
_shelx_estimated_absorpt_t_min 0.847
_shelx_estimated_absorpt_t_max 0.958

loop_
_space_group_symop_operation_xyz
'x, y, z'
'-x, y+1/2, -z+1/2'
'-x, -y, -z'
'x, -y-1/2, z-1/2'

loop_
_atom_site_label
_atom_site_type_symbol
_atom_site_fract_x
_atom_site_fract_y
_atom_site_fract_z
_atom_site_U_iso_or_equiv
_atom_site_adp_type
_atom_site_occupancy
_atom_site_site_symmetry_order
_atom_site_calc_flag
_atom_site_refinement_flags_posn
_atom_site_refinement_flags_adp
Ru1 Ru 0.77906(2) 0.26194(2) 0.50232(2) 0.00892(4) Uani 1 1 d . .
Cl1 Cl 0.82350(4) 0.35333(3) 0.60822(2) 0.01460(8) Uani 1 1 d . .
N1 N 0.65178(13) 0.36336(9) 0.46627(7) 0.0109(3) Uani 1 1 d . .
N2 N 0.45560(14) 0.30082(9) 0.51590(7) 0.0133(3) Uani 1 1 d . .
N3 N 0.63839(13) 0.21587(9) 0.56275(7) 0.0111(3) Uani 1 1 d . .
N4 N 0.76428(14) 0.11716(9) 0.64095(7) 0.0134(3) Uani 1 1 d . .
N5 N 0.89834(13) 0.16012(9) 0.54212(7) 0.0118(3) Uani 1 1 d . .
N6 N 0.73201(13) 0.19565(9) 0.40802(7) 0.0111(3) Uani 1 1 d . .
N7 N 0.92100(13) 0.31381(9) 0.43570(7) 0.0115(3) Uani 1 1 d . .
C1 C 0.69786(16) 0.43772(11) 0.43284(8) 0.0134(3) Uani 1 1 d . .
H1 H 0.7893 0.4448 0.4318 0.016 Uiso 1 1 calc R U
C2 C 0.62146(17) 0.50312(11) 0.40059(9) 0.0155(3) Uani 1 1 d . .
H2 H 0.6595 0.5536 0.3785 0.019 Uiso 1 1 calc R U
C3 C 0.48666(17) 0.49369(12) 0.40097(9) 0.0171(3) Uani 1 1 d . .
H3 H 0.4308 0.5363 0.3777 0.021 Uiso 1 1 calc R U
C4 C 0.43753(17) 0.42092(12) 0.43597(9) 0.0156(3) Uani 1 1 d . .
H4 H 0.3462 0.4127 0.4362 0.019 Uiso 1 1 calc R U
C5 C 0.51976(16) 0.35814(11) 0.47155(8) 0.0120(3) Uani 1 1 d . .
C6 C 0.51291(16) 0.24496(11) 0.56029(9) 0.0121(3) Uani 1 1 d . .
C7 C 0.44534(16) 0.20522(11) 0.62081(8) 0.0128(3) Uani 1 1 d . .
C8 C 0.31953(17) 0.21440(12) 0.64275(9) 0.0161(3) Uani 1 1 d . .
H8 H 0.2562 0.2472 0.6153 0.019 Uiso 1 1 calc R U
C9 C 0.28918(18) 0.17349(12) 0.70690(9) 0.0186(3) Uani 1 1 d . .
H9 H 0.2033 0.1775 0.7230 0.022 Uiso 1 1 calc R U
C10 C 0.38316(18) 0.12697(12) 0.74747(9) 0.0190(3) Uani 1 1 d . .
H10 H 0.3607 0.1011 0.7914 0.023 Uiso 1 1 calc R U
C11 C 0.51030(17) 0.11756(11) 0.72484(9) 0.0162(3) Uani 1 1 d . .
H11 H 0.5744 0.0859 0.7526 0.019 Uiso 1 1 calc R U
C12 C 0.53883(16) 0.15643(11) 0.66026(9) 0.0133(3) Uani 1 1 d . .
C13 C 0.65999(16) 0.16158(11) 0.62070(8) 0.0123(3) Uani 1 1 d . .
C14 C 0.87656(16) 0.11336(11) 0.60315(8) 0.0125(3) Uani 1 1 d . .
C15 C 0.97143(17) 0.05352(11) 0.63172(9) 0.0155(3) Uani 1 1 d . .
H15 H 0.9562 0.0229 0.6749 0.019 Uiso 1 1 calc R U
C16 C 1.08541(17) 0.03860(12) 0.59842(10) 0.0181(3) Uani 1 1 d . .
H16 H 1.1495 -0.0009 0.6185 0.022 Uiso 1 1 calc R U
C17 C 1.10484(17) 0.08301(11) 0.53432(9) 0.0169(3) Uani 1 1 d . .
H17 H 1.1815 0.0732 0.5091 0.020 Uiso 1 1 calc R U
C18 C 1.01035(16) 0.14117(11) 0.50866(9) 0.0139(3) Uani 1 1 d . .
H18 H 1.0237 0.1702 0.4646 0.017 Uiso 1 1 calc R U
C19 C 0.60037(18) 0.07165(11) 0.45632(9) 0.0178(3) Uani 1 1 d . .
H19A H 0.6684 0.0669 0.4940 0.027 Uiso 1 1 calc R U
H19B H 0.5757 0.0112 0.4397 0.027 Uiso 1 1 calc R U
H19C H 0.5244 0.1020 0.4749 0.027 Uiso 1 1 calc R U
C20 C 0.65021(16) 0.12520(11) 0.39563(9) 0.0138(3) Uani 1 1 d . .
C21 C 0.61172(18) 0.09957(12) 0.32677(9) 0.0192(3) Uani 1 1 d . .
H21 H 0.5521 0.0513 0.3196 0.023 Uiso 1 1 calc R U
C22 C 0.6598(2) 0.14397(13) 0.26883(10) 0.0233(4) Uani 1 1 d . .
H22 H 0.6325 0.1274 0.2219 0.028 Uiso 1 1 calc R U
C23 C 0.74830(18) 0.21287(12) 0.28078(9) 0.0186(3) Uani 1 1 d . .
H23 H 0.7853 0.2430 0.2420 0.022 Uiso 1 1 calc R U
C24 C 0.78258(16) 0.23747(11) 0.35008(9) 0.0125(3) Uani 1 1 d . .
C25 C 0.88216(16) 0.30614(11) 0.36568(8) 0.0126(3) Uani 1 1 d . .
C26 C 0.93446(18) 0.35906(12) 0.31293(9) 0.0174(3) Uani 1 1 d . .
H26 H 0.9046 0.3530 0.2648 0.021 Uiso 1 1 calc R U
C27 C 1.03075(17) 0.42057(12) 0.33189(10) 0.0192(3) Uani 1 1 d . .
H27 H 1.0635 0.4607 0.2977 0.023 Uiso 1 1 calc R U
C28 C 1.07828(16) 0.42257(11) 0.40137(10) 0.0167(3) Uani 1 1 d . .
H28 H 1.1474 0.4623 0.4146 0.020 Uiso 1 1 calc R U
C29 C 1.02554(16) 0.36671(11) 0.45232(9) 0.0135(3) Uani 1 1 d . .
C30 C 1.08631(17) 0.36416(12) 0.52602(9) 0.0174(3) Uani 1 1 d . .
H30A H 1.0636 0.4192 0.5515 0.026 Uiso 1 1 calc R U
H30B H 1.1809 0.3601 0.5234 0.026 Uiso 1 1 calc R U
H30C H 1.0541 0.3115 0.5513 0.026 Uiso 1 1 calc R U
C1S C 0.2543(2) 0.11709(16) 0.29322(13) 0.0346(5) Uani 1 1 d . .
H1S1 H 0.2650 0.0524 0.3050 0.041 Uiso 1 1 calc R U
H1S2 H 0.3275 0.1350 0.2639 0.041 Uiso 1 1 calc R U
Cl1S Cl 0.10655(6) 0.13202(4) 0.24307(4) 0.04559(16) Uani 1 1 d . .
Cl2S Cl 0.26105(7) 0.18063(5) 0.37254(3) 0.04610(15) Uani 1 1 d . .

loop_
_atom_site_aniso_label
_atom_site_aniso_U_11
_atom_site_aniso_U_22
_atom_site_aniso_U_33
_atom_site_aniso_U_23
_atom_site_aniso_U_13
_atom_site_aniso_U_12
Ru1 0.00930(7) 0.00894(6) 0.00851(6) 0.00030(4) 0.00025(4) 0.00007(4)
Cl1 0.01717(19) 0.01469(17) 0.01192(17) -0.00223(13) 0.00046(14) -0.00215(14)
N1 0.0122(6) 0.0106(6) 0.0098(6) -0.0008(5) -0.0001(5) 0.0003(5)
N2 0.0124(7) 0.0154(6) 0.0123(6) 0.0016(5) 0.0007(5) 0.0001(5)
N3 0.0121(6) 0.0105(6) 0.0108(6) 0.0003(5) 0.0005(5) 0.0007(5)
N4 0.0152(7) 0.0136(6) 0.0114(6) 0.0016(5) 0.0006(5) 0.0007(5)
N5 0.0131(7) 0.0106(6) 0.0115(6) -0.0008(5) -0.0011(5) -0.0001(5)
N6 0.0111(6) 0.0109(6) 0.0114(6) 0.0000(5) 0.0003(5) 0.0006(5)
N7 0.0108(6) 0.0109(6) 0.0128(6) 0.0010(5) 0.0000(5) 0.0008(5)
C1 0.0139(8) 0.0126(7) 0.0138(7) -0.0011(6) 0.0014(6) 0.0003(6)
C2 0.0203(8) 0.0131(7) 0.0133(7) 0.0012(6) 0.0016(6) 0.0008(6)
C3 0.0194(9) 0.0182(8) 0.0135(8) 0.0016(6) -0.0025(6) 0.0060(6)
C4 0.0128(8) 0.0208(8) 0.0129(7) 0.0013(6) -0.0015(6) 0.0024(6)
C5 0.0133(8) 0.0135(7) 0.0091(7) -0.0009(5) -0.0002(6) 0.0006(6)
C6 0.0119(7) 0.0126(7) 0.0118(7) -0.0018(5) 0.0012(6) -0.0012(5)
C7 0.0148(8) 0.0116(7) 0.0121(7) -0.0005(6) 0.0010(6) -0.0016(6)
C8 0.0156(8) 0.0164(8) 0.0164(8) 0.0014(6) 0.0020(6) 0.0003(6)
C9 0.0162(8) 0.0195(8) 0.0206(8) 0.0002(7) 0.0074(7) -0.0011(6)
C10 0.0246(9) 0.0184(8) 0.0145(8) 0.0024(6) 0.0062(7) -0.0014(7)
C11 0.0194(8) 0.0152(8) 0.0142(8) 0.0018(6) 0.0011(6) 0.0003(6)
C12 0.0152(8) 0.0114(7) 0.0132(7) -0.0022(6) 0.0008(6) -0.0006(6)
C13 0.0155(8) 0.0116(7) 0.0099(7) -0.0010(5) 0.0014(6) -0.0014(6)
C14 0.0136(8) 0.0110(7) 0.0126(7) -0.0016(6) -0.0019(6) 0.0003(6)
C15 0.0171(8) 0.0143(7) 0.0148(8) 0.0016(6) -0.0027(6) 0.0020(6)
C16 0.0175(8) 0.0153(8) 0.0213(8) 0.0003(6) -0.0029(7) 0.0047(6)
C17 0.0136(8) 0.0157(8) 0.0215(8) -0.0013(6) 0.0019(6) 0.0025(6)
C18 0.0142(8) 0.0130(7) 0.0144(7) -0.0001(6) 0.0007(6) 0.0008(6)
C19 0.0232(9) 0.0137(7) 0.0167(8) -0.0016(6) 0.0027(7) -0.0062(6)
C20 0.0134(8) 0.0125(7) 0.0157(8) 0.0000(6) 0.0010(6) 0.0002(6)
C21 0.0205(9) 0.0180(8) 0.0189(8) -0.0058(7) 0.0003(7) -0.0057(7)
C22 0.0299(10) 0.0276(10) 0.0122(8) -0.0048(7) -0.0023(7) -0.0069(8)
C23 0.0229(9) 0.0215(8) 0.0113(8) 0.0002(6) 0.0012(7) -0.0032(7)
C24 0.0118(7) 0.0130(7) 0.0128(7) 0.0004(6) 0.0009(6) 0.0003(6)
C25 0.0125(7) 0.0128(7) 0.0126(7) 0.0010(6) 0.0015(6) 0.0011(6)
C26 0.0189(9) 0.0200(8) 0.0134(8) 0.0034(6) 0.0015(6) -0.0008(6)
C27 0.0176(8) 0.0181(8) 0.0221(9) 0.0076(7) 0.0042(7) -0.0013(6)
C28 0.0106(7) 0.0141(7) 0.0254(9) 0.0030(6) 0.0011(6) -0.0014(6)
C29 0.0101(7) 0.0117(7) 0.0186(8) -0.0001(6) 0.0001(6) 0.0015(6)
C30 0.0142(8) 0.0186(8) 0.0192(8) -0.0005(6) -0.0021(6) -0.0031(6)
C1S 0.0276(11) 0.0351(12) 0.0410(13) 0.0082(10) 0.0009(9) -0.0011(9)
Cl1S 0.0348(3) 0.0339(3) 0.0669(4) 0.0217(3) -0.0115(3) -0.0116(2)
Cl2S 0.0521(4) 0.0512(4) 0.0360(3) 0.0059(3) 0.0144(3) -0.0015(3)

loop_
_atom_type_symbol
_atom_type_description
_atom_type_scat_dispersion_real
_atom_type_scat_dispersion_imag
_atom_type_scat_source
C C 0.0033 0.0016 'International Tables Vol C Tables 4.2.6.8 and 6.1.1.4'
H H 0.0000 0.0000 'International Tables Vol C Tables 4.2.6.8 and 6.1.1.4'
N N 0.0061 0.0033 'International Tables Vol C Tables 4.2.6.8 and 6.1.1.4'
Cl Cl 0.1484 0.1585 'International Tables Vol C Tables 4.2.6.8 and 6.1.1.4'
Ru Ru -1.2594 0.8363 'International Tables Vol C Tables 4.2.6.8 and 6.1.1.4'

loop_
_geom_angle_atom_site_label_1
_geom_angle_atom_site_label_2
_geom_angle_atom_site_label_3
_geom_angle
N3 Ru1 N5 88.76(5)
N3 Ru1 N6 100.21(5)
N5 Ru1 N6 94.57(5)
N3 Ru1 N1 88.32(5)
N5 Ru1 N1 177.01(5)
N6 Ru1 N1 86.60(5)
N3 Ru1 N7 177.37(5)
N5 Ru1 N7 93.74(5)
N6 Ru1 N7 78.80(5)
N1 Ru1 N7 89.19(5)
N3 Ru1 Cl1 80.77(4)
N5 Ru1 Cl1 91.13(4)
N6 Ru1 Cl1 174.23(4)
N1 Ru1 Cl1 87.75(4)
N7 Ru1 Cl1 99.97(4)
C1 N1 C5 116.41(14)
C1 N1 Ru1 120.35(11)
C5 N1 Ru1 123.18(11)
C6 N2 C5 124.41(15)
C6 N3 C13 109.65(14)
C6 N3 Ru1 125.59(11)
C13 N3 Ru1 123.90(11)
C13 N4 C14 124.49(14)
C18 N5 C14 117.03(14)
C18 N5 Ru1 118.90(11)
C14 N5 Ru1 123.94(11)
C20 N6 C24 117.59(14)
C20 N6 Ru1 129.41(11)
C24 N6 Ru1 112.60(10)
C29 N7 C25 117.90(14)
C29 N7 Ru1 129.44(11)
C25 N7 Ru1 111.17(10)
N1 C1 C2 124.73(16)
C1 C2 C3 118.62(16)
C4 C3 C2 117.91(15)
C3 C4 C5 121.40(16)
N1 C5 N2 125.52(14)
N1 C5 C4 120.48(15)
N2 C5 C4 113.63(15)
N2 C6 N3 128.93(15)
N2 C6 C7 122.14(15)
N3 C6 C7 108.88(14)
C8 C7 C12 121.80(15)
C8 C7 C6 131.80(15)
C12 C7 C6 106.25(14)
C7 C8 C9 117.47(16)
C10 C9 C8 120.92(16)
C9 C10 C11 121.35(16)
C12 C11 C10 117.38(16)
C11 C12 C7 121.03(16)
C11 C12 C13 132.48(16)
C7 C12 C13 106.43(14)
N4 C13 N3 129.48(15)
N4 C13 C12 121.87(14)
N3 C13 C12 108.63(14)
N5 C14 N4 125.52(14)
N5 C14 C15 120.24(15)
N4 C14 C15 114.21(14)
C16 C15 C14 121.32(16)
C15 C16 C17 118.39(16)
C18 C17 C16 118.37(16)
N5 C18 C17 124.49(16)
N6 C20 C21 121.40(15)
N6 C20 C19 120.40(14)
C21 C20 C19 118.19(15)
C22 C21 C20 120.50(16)
C23 C22 C21 118.58(16)
C22 C23 C24 119.23(16)
N6 C24 C23 122.57(15)
N6 C24 C25 115.99(14)
C23 C24 C25 121.32(15)
N7 C25 C26 122.38(15)
N7 C25 C24 115.18(14)
C26 C25 C24 122.44(15)
C27 C26 C25 118.80(16)
C28 C27 C26 118.81(16)
C27 C28 C29 120.50(16)
N7 C29 C28 120.78(15)
N7 C29 C30 119.71(15)
C28 C29 C30 119.51(15)
Cl2S C1S Cl1S 112.79(13)

loop_
_geom_bond_atom_site_label_1
_geom_bond_atom_site_label_2
_geom_bond_distance
Ru1 N3 2.0015(14)
Ru1 N5 2.0686(14)
Ru1 N6 2.0715(13)
Ru1 N1 2.0909(13)
Ru1 N7 2.1129(14)
Ru1 Cl1 2.4408(5)
N1 C1 1.365(2)
N1 C5 1.371(2)
N2 C6 1.302(2)
N2 C5 1.380(2)
N3 C6 1.363(2)
N3 C13 1.368(2)
N4 C13 1.305(2)
N4 C14 1.386(2)
N5 C18 1.368(2)
N5 C14 1.370(2)
N6 C20 1.357(2)
N6 C24 1.377(2)
N7 C29 1.359(2)
N7 C25 1.368(2)
C1 C2 1.375(2)
C2 C3 1.397(3)
C3 C4 1.373(2)
C4 C5 1.410(2)
C6 C7 1.484(2)
C7 C8 1.385(2)
C7 C12 1.395(2)
C8 C9 1.400(2)
C9 C10 1.392(3)
C10 C11 1.402(3)
C11 C12 1.390(2)
C12 C13 1.483(2)
C14 C15 1.411(2)
C15 C16 1.373(2)
C16 C17 1.398(2)
C17 C18 1.374(2)
C19 C20 1.501(2)
C20 C21 1.395(2)
C21 C22 1.385(3)
C22 C23 1.382(3)
C23 C24 1.388(2)
C24 C25 1.467(2)
C25 C26 1.393(2)
C26 C27 1.384(3)
C27 C28 1.380(3)
C28 C29 1.396(2)
C29 C30 1.501(2)
C1S Cl2S 1.767(3)
C1S Cl1S 1.774(2)

loop_
_geom_torsion_atom_site_label_1
_geom_torsion_atom_site_label_2
_geom_torsion_atom_site_label_3
_geom_torsion_atom_site_label_4
_geom_torsion
C5 N1 C1 C2 -4.6(2)
Ru1 N1 C1 C2 172.67(13)
N1 C1 C2 C3 -0.5(3)
C1 C2 C3 C4 2.3(2)
C2 C3 C4 C5 1.0(2)
C1 N1 C5 N2 -164.77(15)
Ru1 N1 C5 N2 18.0(2)
C1 N1 C5 C4 7.9(2)
Ru1 N1 C5 C4 -169.32(12)
C6 N2 C5 N1 1.7(3)
C6 N2 C5 C4 -171.40(15)
C3 C4 C5 N1 -6.4(2)
C3 C4 C5 N2 167.07(15)
C5 N2 C6 N3 -15.8(3)
C5 N2 C6 C7 161.42(15)
C13 N3 C6 N2 176.30(16)
Ru1 N3 C6 N2 6.6(2)
C13 N3 C6 C7 -1.17(18)
Ru1 N3 C6 C7 -170.88(10)
N2 C6 C7 C8 1.1(3)
N3 C6 C7 C8 178.78(17)
N2 C6 C7 C12 -174.39(15)
N3 C6 C7 C12 3.29(18)
C12 C7 C8 C9 0.7(3)
C6 C7 C8 C9 -174.24(17)
C7 C8 C9 C10 1.2(3)
C8 C9 C10 C11 -1.6(3)
C9 C10 C11 C12 -0.1(3)
C10 C11 C12 C7 2.0(2)
C10 C11 C12 C13 178.86(17)
C8 C7 C12 C11 -2.3(3)
C6 C7 C12 C11 173.73(15)
C8 C7 C12 C13 -179.94(15)
C6 C7 C12 C13 -3.89(17)
C14 N4 C13 N3 -3.5(3)
C14 N4 C13 C12 174.44(15)
C6 N3 C13 N4 176.86(16)
Ru1 N3 C13 N4 -13.2(2)
C6 N3 C13 C12 -1.30(17)
Ru1 N3 C13 C12 168.63(10)
C11 C12 C13 N4 7.8(3)
C7 C12 C13 N4 -174.96(15)
C11 C12 C13 N3 -173.87(17)
C7 C12 C13 N3 3.37(18)
C18 N5 C14 N4 -173.95(15)
Ru1 N5 C14 N4 10.2(2)
C18 N5 C14 C15 4.4(2)
Ru1 N5 C14 C15 -171.43(12)
C13 N4 C14 N5 4.8(3)
C13 N4 C14 C15 -173.61(15)
N5 C14 C15 C16 -1.9(2)
N4 C14 C15 C16 176.61(15)
C14 C15 C16 C17 -1.2(3)
C15 C16 C17 C18 1.6(3)
C14 N5 C18 C17 -4.1(2)
Ru1 N5 C18 C17 171.94(13)
C16 C17 C18 N5 1.1(3)
C24 N6 C20 C21 -4.1(2)
Ru1 N6 C20 C21 168.01(13)
C24 N6 C20 C19 174.86(15)
Ru1 N6 C20 C19 -13.0(2)
N6 C20 C21 C22 2.1(3)
C19 C20 C21 C22 -176.90(17)
C20 C21 C22 C23 1.2(3)
C21 C22 C23 C24 -2.3(3)
C20 N6 C24 C23 3.0(2)
Ru1 N6 C24 C23 -170.40(14)
C20 N6 C24 C25 -173.05(14)
Ru1 N6 C24 C25 13.53(17)
C22 C23 C24 N6 0.2(3)
C22 C23 C24 C25 176.05(17)
C29 N7 C25 C26 -8.6(2)
Ru1 N7 C25 C26 158.84(13)
C29 N7 C25 C24 170.76(14)
Ru1 N7 C25 C24 -21.83(17)
N6 C24 C25 N7 6.0(2)
C23 C24 C25 N7 -170.16(16)
N6 C24 C25 C26 -174.71(15)
C23 C24 C25 C26 9.2(3)
N7 C25 C26 C27 1.1(3)
C24 C25 C26 C27 -178.17(16)
C25 C26 C27 C28 4.8(3)
C26 C27 C28 C29 -3.2(3)
C25 N7 C29 C28 10.1(2)
Ru1 N7 C29 C28 -154.62(13)
C25 N7 C29 C30 -169.00(15)
Ru1 N7 C29 C30 26.3(2)
C27 C28 C29 N7 -4.4(3)
C27 C28 C29 C30 174.69(16)
